data_4109584
loop_
_publ_author_name
'Rei Kinjo'
'Masaaki Ichinohe'
'Akira Sekiguchi'
'Nozomi Takagi'
'Michinori Sumimoto'
'Shigeru Nagase'

_publ_section_title
;
 Reactivity of a Disilyne RSi\\tbSiR (R = SiiPr[CH(SiMe3)2]2) toward
 \p-Bonds: Stereospecific Addition and a New Route to an Isolable
 1,2-Disilabenzene
;
_journal_name_full 'Journal of the American Chemical Society'
_journal_page_first 7766
_journal_page_last 7767
_journal_paper_doi 10.1021/ja072759h
_journal_volume 129
_journal_year 2007
_chemical_formula_sum 'C50 H102 Si12'
_chemical_formula_weight 1040.40
_chemical_name_systematic
; 
1,2-bis[bis{bis(trimethylsilyl)methyl}isopropyl}-
3,4-diphenyl-1,2-disilabenzene 
;
_space_group_IT_number 2
_symmetry_cell_setting triclinic
_symmetry_space_group_name_Hall '-P 1'
_symmetry_space_group_name_H-M 'P -1'
_atom_sites_solution_hydrogens geom
_atom_sites_solution_primary direct
_atom_sites_solution_secondary difmap
_audit_creation_method SHELXL-97
_cell_angle_alpha 110.482(5)
_cell_angle_beta 91.712(6)
_cell_angle_gamma 92.014(6)
_cell_formula_units_Z 2
_cell_length_a 11.9640(10)
_cell_length_b 14.3110(16)
_cell_length_c 20.267(2)
_cell_measurement_reflns_used 25111
_cell_measurement_temperature 120.0(1)
_cell_measurement_theta_max 25.31
_cell_measurement_theta_min 2.06
_cell_volume 3245.4(6)
_computing_cell_refinement 'HKL scalepack'
_computing_data_collection 'MacScience Xpress'
_computing_data_reduction Denzo
_computing_molecular_graphics ORTEP
_computing_publication_material CIFTAB
_computing_structure_refinement 'SHELXL-97 (Sheldrick, 1997)'
_computing_structure_solution SIR92
_diffrn_ambient_temperature 120.0(1)
_diffrn_measured_fraction_theta_full 0.918
_diffrn_measured_fraction_theta_max 0.918
_diffrn_measurement_device 'MacScience DIP2030 Image plate'
_diffrn_radiation_monochromator graphite
_diffrn_radiation_source 'rotating anode'
_diffrn_radiation_type MoK\a
_diffrn_radiation_wavelength 0.71070
_diffrn_reflns_av_R_equivalents 0.078
_diffrn_reflns_av_sigmaI/netI 0.1036
_diffrn_reflns_limit_h_max 14
_diffrn_reflns_limit_h_min 0
_diffrn_reflns_limit_k_max 17
_diffrn_reflns_limit_k_min -17
_diffrn_reflns_limit_l_max 24
_diffrn_reflns_limit_l_min -24
_diffrn_reflns_number 25111
_diffrn_reflns_theta_full 25.31
_diffrn_reflns_theta_max 25.31
_diffrn_reflns_theta_min 2.06
_exptl_absorpt_coefficient_mu 0.269
_exptl_absorpt_correction_type none
_exptl_crystal_colour yellow
_exptl_crystal_density_diffrn 1.065
_exptl_crystal_description plate
_exptl_crystal_F_000 1140
_exptl_crystal_size_max 0.45
_exptl_crystal_size_mid 0.25
_exptl_crystal_size_min 0.05
_refine_diff_density_max 1.052
_refine_diff_density_min -0.862
_refine_diff_density_rms 0.085
_refine_ls_extinction_coef 0.0072(10)
_refine_ls_extinction_expression Fc^*^=kFc[1+0.001xFc^2^\l^3^/sin(2\q)]^-1/4^
_refine_ls_extinction_method SHELXL
_refine_ls_goodness_of_fit_ref 0.978
_refine_ls_hydrogen_treatment constr
_refine_ls_matrix_type full
_refine_ls_number_parameters 560
_refine_ls_number_reflns 10867
_refine_ls_number_restraints 0
_refine_ls_restrained_S_all 0.978
_refine_ls_R_factor_all 0.1193
_refine_ls_R_factor_gt 0.0662
_refine_ls_shift/su_max 0.001
_refine_ls_shift/su_mean 0.000
_refine_ls_structure_factor_coef Fsqd
_refine_ls_weighting_details 'calc w=1/[\s^2^(Fo^2^)+(0.1060P)^2^+0.0000P] where P=(Fo^2^+2Fc^2^)/3'
_refine_ls_weighting_scheme calc
_refine_ls_wR_factor_gt 0.1577
_refine_ls_wR_factor_ref 0.1877
_reflns_number_gt 6676
_reflns_number_total 10867
_reflns_threshold_expression >2sigma(I)
_cod_data_source_file ja072759hsi20070420_125349.cif
_cod_data_source_block 1,2-disilabenzene
_cod_original_sg_symbol_H-M 'P -1 '
_cod_database_code 4109584

loop_
_symmetry_equiv_pos_as_xyz
'x, y, z'
'-x, -y, -z'

loop_
_atom_site_label
_atom_site_type_symbol
_atom_site_fract_x
_atom_site_fract_y
_atom_site_fract_z
_atom_site_U_iso_or_equiv
_atom_site_adp_type
_atom_site_occupancy
_atom_site_symmetry_multiplicity
_atom_site_calc_flag
_atom_site_refinement_flags
Si1 Si 0.23849(11) -0.35693(10) 0.78569(6) 0.0290(3) Uani 1 1 d .
Si2 Si 0.28866(10) -0.51263(9) 0.74354(6) 0.0266(3) Uani 1 1 d .
Si3 Si 0.18701(10) -0.21684(9) 0.75583(6) 0.0266(3) Uani 1 1 d .
Si4 Si 0.35077(10) -0.63970(9) 0.64251(6) 0.0252(3) Uani 1 1 d .
Si5 Si 0.43139(12) -0.16429(11) 0.71247(8) 0.0384(4) Uani 1 1 d .
Si6 Si 0.37764(11) -0.07745(11) 0.87263(7) 0.0343(3) Uani 1 1 d .
Si7 Si 0.01155(11) -0.03600(10) 0.81668(7) 0.0324(3) Uani 1 1 d .
Si8 Si -0.05531(13) -0.24817(12) 0.82446(10) 0.0527(5) Uani 1 1 d .
Si9 Si 0.08819(11) -0.72882(11) 0.62965(8) 0.0379(3) Uani 1 1 d .
Si10 Si 0.26847(12) -0.85987(11) 0.53013(7) 0.0393(4) Uani 1 1 d .
Si11 Si 0.50123(10) -0.75726(10) 0.72848(7) 0.0298(3) Uani 1 1 d .
Si12 Si 0.61795(11) -0.58692(11) 0.69021(8) 0.0345(3) Uani 1 1 d .
C3 C 0.2887(3) -0.5496(3) 0.8197(2) 0.0275(10) Uani 1 1 d .
H3 H 0.3073 -0.6155 0.8100 0.033 Uiso 1 1 calc R
C4 C 0.2666(3) -0.5001(3) 0.8899(2) 0.0266(10) Uani 1 1 d .
C5 C 0.2340(4) -0.3973(3) 0.9178(2) 0.0265(10) Uani 1 1 d .
C6 C 0.2212(4) -0.3371(4) 0.8776(2) 0.0300(10) Uani 1 1 d .
H6 H 0.1991 -0.2734 0.9034 0.036 Uiso 1 1 calc R
C7 C 0.3159(4) -0.1267(3) 0.7786(2) 0.0268(10) Uani 1 1 d .
H7 H 0.2878 -0.0669 0.7721 0.032 Uiso 1 1 calc R
C8 C 0.3985(5) -0.1401(5) 0.6294(3) 0.0571(16) Uani 1 1 d .
H8A H 0.3830 -0.0710 0.6406 0.086 Uiso 1 1 calc R
H8B H 0.3341 -0.1811 0.6052 0.086 Uiso 1 1 calc R
H8C H 0.4613 -0.1557 0.5998 0.086 Uiso 1 1 calc R
C9 C 0.4619(5) -0.2995(4) 0.6876(3) 0.0551(16) Uani 1 1 d .
H9A H 0.4796 -0.3140 0.7294 0.083 Uiso 1 1 calc R
H9B H 0.5243 -0.3138 0.6575 0.083 Uiso 1 1 calc R
H9C H 0.3974 -0.3399 0.6631 0.083 Uiso 1 1 calc R
C10 C 0.5690(4) -0.0916(5) 0.7445(4) 0.0568(16) Uani 1 1 d .
H10A H 0.5575 -0.0214 0.7579 0.085 Uiso 1 1 calc R
H10B H 0.6210 -0.1108 0.7074 0.085 Uiso 1 1 calc R
H10C H 0.5986 -0.1055 0.7845 0.085 Uiso 1 1 calc R
C11 C 0.4526(4) 0.0480(4) 0.8909(3) 0.0475(13) Uani 1 1 d .
H11A H 0.4015 0.0932 0.8824 0.071 Uiso 1 1 calc R
H11B H 0.5142 0.0404 0.8604 0.071 Uiso 1 1 calc R
H11C H 0.4803 0.0741 0.9391 0.071 Uiso 1 1 calc R
C12 C 0.4765(4) -0.1664(4) 0.8893(3) 0.0452(13) Uani 1 1 d .
H12A H 0.5059 -0.1394 0.9372 0.068 Uiso 1 1 calc R
H12B H 0.5369 -0.1760 0.8579 0.068 Uiso 1 1 calc R
H12C H 0.4373 -0.2293 0.8815 0.068 Uiso 1 1 calc R
C13 C 0.2749(4) -0.0489(4) 0.9452(3) 0.0412(12) Uani 1 1 d .
H13A H 0.2222 -0.0032 0.9391 0.062 Uiso 1 1 calc R
H13B H 0.3145 -0.0194 0.9900 0.062 Uiso 1 1 calc R
H13C H 0.2358 -0.1096 0.9432 0.062 Uiso 1 1 calc R
C14 C 0.0638(4) -0.1630(3) 0.8116(2) 0.0307(10) Uani 1 1 d .
H14 H 0.1015 -0.1432 0.8584 0.037 Uiso 1 1 calc R
C15 C -0.1006(5) -0.0379(5) 0.7490(3) 0.0543(15) Uani 1 1 d .
H15A H -0.1609 -0.0839 0.7492 0.081 Uiso 1 1 calc R
H15B H -0.0698 -0.0586 0.7031 0.081 Uiso 1 1 calc R
H15C H -0.1282 0.0278 0.7601 0.081 Uiso 1 1 calc R
C16 C 0.1205(4) 0.0559(4) 0.8095(3) 0.0456(13) Uani 1 1 d .
H16A H 0.1531 0.0303 0.7643 0.068 Uiso 1 1 calc R
H16B H 0.1777 0.0671 0.8461 0.068 Uiso 1 1 calc R
H16C H 0.0869 0.1178 0.8145 0.068 Uiso 1 1 calc R
C17 C -0.0451(5) 0.0230(5) 0.9065(3) 0.0579(17) Uani 1 1 d .
H17A H -0.1020 -0.0210 0.9137 0.087 Uiso 1 1 calc R
H17B H -0.0766 0.0852 0.9099 0.087 Uiso 1 1 calc R
H17C H 0.0144 0.0349 0.9417 0.087 Uiso 1 1 calc R
C18 C -0.1937(5) -0.2225(6) 0.7973(5) 0.093(3) Uani 1 1 d .
H18A H -0.2039 -0.1520 0.8163 0.139 Uiso 1 1 calc R
H18B H -0.2496 -0.2569 0.8146 0.139 Uiso 1 1 calc R
H18C H -0.2008 -0.2452 0.7468 0.139 Uiso 1 1 calc R
C19 C -0.0564(6) -0.2259(6) 0.9229(4) 0.078(2) Uani 1 1 d .
H19A H 0.0157 -0.2392 0.9389 0.116 Uiso 1 1 calc R
H19B H -0.1125 -0.2697 0.9312 0.116 Uiso 1 1 calc R
H19C H -0.0728 -0.1578 0.9481 0.116 Uiso 1 1 calc R
C20 C -0.0506(5) -0.3854(4) 0.7844(4) 0.0581(16) Uani 1 1 d .
H20A H 0.0206 -0.4059 0.7962 0.087 Uiso 1 1 calc R
H20B H -0.0605 -0.4054 0.7341 0.087 Uiso 1 1 calc R
H20C H -0.1093 -0.4162 0.8022 0.087 Uiso 1 1 calc R
C21 C 0.1480(4) -0.2572(4) 0.6578(2) 0.0352(11) Uani 1 1 d .
H21 H 0.2142 -0.2862 0.6326 0.042 Uiso 1 1 calc R
C22 C 0.1200(5) -0.1673(4) 0.6359(3) 0.0526(15) Uani 1 1 d .
H22A H 0.1806 -0.1177 0.6510 0.079 Uiso 1 1 calc R
H22B H 0.0528 -0.1391 0.6574 0.079 Uiso 1 1 calc R
H22C H 0.1093 -0.1892 0.5855 0.079 Uiso 1 1 calc R
C23 C 0.0528(5) -0.3371(5) 0.6328(3) 0.0530(15) Uani 1 1 d .
H23A H 0.0710 -0.3932 0.6459 0.079 Uiso 1 1 calc R
H23B H 0.0426 -0.3583 0.5824 0.079 Uiso 1 1 calc R
H23C H -0.0149 -0.3100 0.6542 0.079 Uiso 1 1 calc R
C24 C 0.2421(4) -0.7500(3) 0.6132(2) 0.0310(10) Uani 1 1 d .
H24 H 0.2599 -0.7800 0.6486 0.037 Uiso 1 1 calc R
C25 C 0.0603(4) -0.7030(5) 0.7242(3) 0.0544(16) Uani 1 1 d .
H25A H 0.0887 -0.7553 0.7384 0.082 Uiso 1 1 calc R
H25B H -0.0189 -0.7000 0.7304 0.082 Uiso 1 1 calc R
H25C H 0.0968 -0.6403 0.7525 0.082 Uiso 1 1 calc R
C26 C -0.0045(5) -0.8414(6) 0.5826(4) 0.087(3) Uani 1 1 d .
H26A H 0.0202 -0.8970 0.5943 0.130 Uiso 1 1 calc R
H26B H -0.0015 -0.8567 0.5326 0.130 Uiso 1 1 calc R
H26C H -0.0801 -0.8285 0.5965 0.130 Uiso 1 1 calc R
C27 C 0.0321(5) -0.6270(6) 0.6033(4) 0.0668(19) Uani 1 1 d .
H27A H 0.0458 -0.6396 0.5545 0.100 Uiso 1 1 calc R
H27B H 0.0686 -0.5644 0.6318 0.100 Uiso 1 1 calc R
H27C H -0.0470 -0.6243 0.6099 0.100 Uiso 1 1 calc R
C28 C 0.2000(6) -0.8464(5) 0.4493(3) 0.0645(18) Uani 1 1 d .
H28A H 0.2271 -0.7851 0.4448 0.097 Uiso 1 1 calc R
H28B H 0.1204 -0.8456 0.4537 0.097 Uiso 1 1 calc R
H28C H 0.2178 -0.9016 0.4084 0.097 Uiso 1 1 calc R
C29 C 0.2163(5) -0.9795(4) 0.5390(3) 0.0592(16) Uani 1 1 d .
H29A H 0.2517 -0.9866 0.5800 0.089 Uiso 1 1 calc R
H29B H 0.2337 -1.0346 0.4979 0.089 Uiso 1 1 calc R
H29C H 0.1367 -0.9788 0.5436 0.089 Uiso 1 1 calc R
C30 C 0.4203(5) -0.8834(4) 0.5142(3) 0.0462(13) Uani 1 1 d .
H30A H 0.4569 -0.8261 0.5085 0.069 Uiso 1 1 calc R
H30B H 0.4269 -0.9407 0.4723 0.069 Uiso 1 1 calc R
H30C H 0.4548 -0.8953 0.5538 0.069 Uiso 1 1 calc R
C31 C 0.4921(3) -0.6801(3) 0.6682(2) 0.0266(10) Uani 1 1 d .
H31 H 0.5126 -0.7287 0.6230 0.032 Uiso 1 1 calc R
C32 C 0.3721(4) -0.8318(4) 0.7347(3) 0.0374(11) Uani 1 1 d .
H32A H 0.3132 -0.7875 0.7535 0.056 Uiso 1 1 calc R
H32B H 0.3882 -0.8685 0.7653 0.056 Uiso 1 1 calc R
H32C H 0.3490 -0.8776 0.6887 0.056 Uiso 1 1 calc R
C33 C 0.6054(4) -0.8554(4) 0.6917(3) 0.0425(13) Uani 1 1 d .
H33A H 0.6752 -0.8242 0.6865 0.064 Uiso 1 1 calc R
H33B H 0.5776 -0.9010 0.6466 0.064 Uiso 1 1 calc R
H33C H 0.6166 -0.8913 0.7233 0.064 Uiso 1 1 calc R
C34 C 0.5415(4) -0.6803(4) 0.8226(2) 0.0388(12) Uani 1 1 d .
H34A H 0.4874 -0.6307 0.8407 0.058 Uiso 1 1 calc R
H34B H 0.6140 -0.6481 0.8250 0.058 Uiso 1 1 calc R
H34C H 0.5436 -0.7227 0.8502 0.058 Uiso 1 1 calc R
C35 C 0.7489(4) -0.6442(4) 0.7077(3) 0.0459(13) Uani 1 1 d .
H35A H 0.7616 -0.7028 0.6678 0.069 Uiso 1 1 calc R
H35B H 0.7409 -0.6621 0.7488 0.069 Uiso 1 1 calc R
H35C H 0.8112 -0.5970 0.7153 0.069 Uiso 1 1 calc R
C36 C 0.5989(4) -0.4739(4) 0.7692(3) 0.0449(13) Uani 1 1 d .
H36A H 0.5321 -0.4426 0.7623 0.067 Uiso 1 1 calc R
H36B H 0.6623 -0.4279 0.7762 0.067 Uiso 1 1 calc R
H36C H 0.5925 -0.4930 0.8100 0.067 Uiso 1 1 calc R
C37 C 0.6615(4) -0.5449(5) 0.6164(3) 0.0558(16) Uani 1 1 d .
H37A H 0.6721 -0.6022 0.5752 0.084 Uiso 1 1 calc R
H37B H 0.7304 -0.5052 0.6301 0.084 Uiso 1 1 calc R
H37C H 0.6044 -0.5058 0.6063 0.084 Uiso 1 1 calc R
C38 C 0.3748(4) -0.5741(4) 0.5768(2) 0.0328(11) Uani 1 1 d .
H38 H 0.4279 -0.5179 0.6010 0.039 Uiso 1 1 calc R
C39 C 0.4302(5) -0.6344(4) 0.5083(3) 0.0442(13) Uani 1 1 d .
H39A H 0.4957 -0.6637 0.5196 0.066 Uiso 1 1 calc R
H39B H 0.4512 -0.5910 0.4834 0.066 Uiso 1 1 calc R
H39C H 0.3784 -0.6863 0.4793 0.066 Uiso 1 1 calc R
C40 C 0.2711(5) -0.5267(5) 0.5579(3) 0.0500(14) Uani 1 1 d .
H40A H 0.2363 -0.4882 0.6004 0.075 Uiso 1 1 calc R
H40B H 0.2190 -0.5783 0.5289 0.075 Uiso 1 1 calc R
H40C H 0.2931 -0.4838 0.5327 0.075 Uiso 1 1 calc R
C41 C 0.2835(4) -0.5579(3) 0.9380(2) 0.0276(10) Uani 1 1 d .
C42 C 0.2322(4) -0.6533(4) 0.9212(2) 0.0339(11) Uani 1 1 d .
H42 H 0.1822 -0.6781 0.8823 0.041 Uiso 1 1 calc R
C43 C 0.2554(5) -0.7115(4) 0.9620(3) 0.0421(12) Uani 1 1 d .
H43 H 0.2187 -0.7738 0.9512 0.050 Uiso 1 1 calc R
C44 C 0.3320(4) -0.6779(4) 1.0181(3) 0.0429(13) Uani 1 1 d .
H44 H 0.3487 -0.7179 1.0443 0.052 Uiso 1 1 calc R
C45 C 0.3841(4) -0.5836(4) 1.0354(3) 0.0411(12) Uani 1 1 d .
H45 H 0.4358 -0.5604 1.0734 0.049 Uiso 1 1 calc R
C46 C 0.3593(4) -0.5238(4) 0.9960(2) 0.0326(11) Uani 1 1 d .
H46 H 0.3937 -0.4604 1.0086 0.039 Uiso 1 1 calc R
C47 C 0.2083(4) -0.3521(4) 0.9944(2) 0.0297(10) Uani 1 1 d .
C48 C 0.1275(4) -0.3963(4) 1.0238(3) 0.0390(12) Uani 1 1 d .
H48 H 0.0917 -0.4569 0.9964 0.047 Uiso 1 1 calc R
C49 C 0.0997(5) -0.3503(5) 1.0941(3) 0.0462(14) Uani 1 1 d .
H49 H 0.0462 -0.3804 1.1135 0.055 Uiso 1 1 calc R
C50 C 0.1521(5) -0.2599(4) 1.1346(3) 0.0475(15) Uani 1 1 d .
H50 H 0.1330 -0.2290 1.1811 0.057 Uiso 1 1 calc R
C51 C 0.2328(4) -0.2153(4) 1.1064(3) 0.0403(12) Uani 1 1 d .
H51 H 0.2684 -0.1547 1.1339 0.048 Uiso 1 1 calc R
C52 C 0.2607(4) -0.2617(4) 1.0361(2) 0.0343(11) Uani 1 1 d .
H52 H 0.3149 -0.2316 1.0172 0.041 Uiso 1 1 calc R

loop_
_atom_site_aniso_label
_atom_site_aniso_U_11
_atom_site_aniso_U_22
_atom_site_aniso_U_33
_atom_site_aniso_U_23
_atom_site_aniso_U_13
_atom_site_aniso_U_12
Si1 0.0387(7) 0.0273(7) 0.0232(6) 0.0113(5) 0.0016(5) 0.0058(5)
Si2 0.0326(6) 0.0261(7) 0.0214(6) 0.0085(5) 0.0014(5) 0.0041(5)
Si3 0.0301(6) 0.0276(7) 0.0241(6) 0.0114(5) -0.0005(5) 0.0051(5)
Si4 0.0319(6) 0.0254(7) 0.0185(6) 0.0080(5) -0.0005(5) 0.0030(5)
Si5 0.0389(7) 0.0380(8) 0.0470(8) 0.0240(7) 0.0154(7) 0.0106(6)
Si6 0.0317(7) 0.0386(8) 0.0354(7) 0.0173(6) -0.0049(6) 0.0005(6)
Si7 0.0313(7) 0.0340(8) 0.0323(7) 0.0119(6) -0.0018(6) 0.0085(6)
Si8 0.0420(8) 0.0393(9) 0.0690(11) 0.0087(8) 0.0175(8) -0.0059(7)
Si9 0.0315(7) 0.0426(8) 0.0380(8) 0.0133(7) -0.0082(6) -0.0011(6)
Si10 0.0524(9) 0.0314(8) 0.0294(7) 0.0057(6) -0.0083(6) 0.0031(6)
Si11 0.0335(7) 0.0289(7) 0.0308(7) 0.0152(6) -0.0015(5) 0.0028(5)
Si12 0.0292(6) 0.0377(8) 0.0425(8) 0.0216(6) 0.0011(6) -0.0003(6)
C3 0.029(2) 0.022(2) 0.029(2) 0.0059(19) 0.0004(19) 0.0018(18)
C4 0.024(2) 0.032(3) 0.025(2) 0.012(2) -0.0014(18) -0.0018(18)
C5 0.028(2) 0.027(2) 0.023(2) 0.0067(19) 0.0006(18) 0.0014(18)
C6 0.035(2) 0.030(3) 0.026(2) 0.010(2) 0.002(2) 0.005(2)
C7 0.032(2) 0.023(2) 0.027(2) 0.0109(19) 0.0018(19) 0.0042(19)
C8 0.069(4) 0.064(4) 0.050(4) 0.032(3) 0.020(3) 0.010(3)
C9 0.062(4) 0.047(4) 0.070(4) 0.033(3) 0.034(3) 0.020(3)
C10 0.035(3) 0.068(4) 0.085(5) 0.046(4) 0.014(3) 0.004(3)
C11 0.050(3) 0.043(3) 0.046(3) 0.014(3) -0.012(3) -0.007(3)
C12 0.034(3) 0.056(4) 0.052(3) 0.028(3) -0.006(2) 0.001(2)
C13 0.043(3) 0.045(3) 0.034(3) 0.013(2) -0.005(2) 0.000(2)
C14 0.028(2) 0.032(3) 0.032(2) 0.012(2) 0.001(2) -0.002(2)
C15 0.044(3) 0.061(4) 0.063(4) 0.029(3) -0.013(3) 0.004(3)
C16 0.043(3) 0.035(3) 0.056(3) 0.013(3) -0.011(3) 0.005(2)
C17 0.075(4) 0.057(4) 0.048(3) 0.022(3) 0.021(3) 0.033(3)
C18 0.034(3) 0.071(5) 0.187(9) 0.065(6) -0.006(4) -0.007(3)
C19 0.085(5) 0.076(5) 0.078(5) 0.032(4) 0.038(4) 0.004(4)
C20 0.047(3) 0.047(4) 0.082(5) 0.026(3) 0.000(3) -0.010(3)
C21 0.040(3) 0.039(3) 0.029(2) 0.015(2) -0.002(2) 0.011(2)
C22 0.069(4) 0.060(4) 0.038(3) 0.025(3) 0.008(3) 0.027(3)
C23 0.056(3) 0.057(4) 0.038(3) 0.009(3) -0.011(3) -0.008(3)
C24 0.037(2) 0.031(3) 0.024(2) 0.010(2) -0.005(2) 0.000(2)
C25 0.031(3) 0.091(5) 0.050(3) 0.035(3) 0.004(3) -0.003(3)
C26 0.044(4) 0.075(5) 0.104(6) -0.011(4) -0.005(4) -0.012(3)
C27 0.041(3) 0.101(6) 0.081(5) 0.058(4) 0.005(3) 0.022(3)
C28 0.091(5) 0.058(4) 0.035(3) 0.006(3) -0.021(3) 0.006(4)
C29 0.073(4) 0.037(3) 0.063(4) 0.016(3) -0.019(3) -0.011(3)
C30 0.065(4) 0.033(3) 0.033(3) 0.001(2) 0.009(3) 0.006(3)
C31 0.029(2) 0.029(2) 0.022(2) 0.0087(19) 0.0024(18) 0.0052(19)
C32 0.048(3) 0.031(3) 0.037(3) 0.017(2) -0.003(2) -0.001(2)
C33 0.043(3) 0.040(3) 0.052(3) 0.024(3) 0.000(2) 0.008(2)
C34 0.040(3) 0.049(3) 0.033(3) 0.021(2) -0.007(2) 0.006(2)
C35 0.028(2) 0.050(3) 0.065(4) 0.027(3) 0.001(3) 0.002(2)
C36 0.040(3) 0.038(3) 0.057(3) 0.019(3) -0.014(3) -0.006(2)
C37 0.040(3) 0.070(4) 0.071(4) 0.042(4) 0.004(3) -0.003(3)
C38 0.045(3) 0.033(3) 0.027(2) 0.017(2) 0.002(2) 0.008(2)
C39 0.062(3) 0.047(3) 0.028(3) 0.018(2) 0.008(2) 0.007(3)
C40 0.052(3) 0.064(4) 0.046(3) 0.035(3) 0.002(3) 0.016(3)
C41 0.033(2) 0.027(2) 0.026(2) 0.0134(19) 0.0027(19) 0.0026(19)
C42 0.041(3) 0.034(3) 0.027(2) 0.012(2) -0.001(2) -0.002(2)
C43 0.056(3) 0.032(3) 0.042(3) 0.018(2) 0.006(3) 0.000(2)
C44 0.053(3) 0.047(3) 0.038(3) 0.026(3) 0.001(2) 0.007(3)
C45 0.045(3) 0.048(3) 0.034(3) 0.020(2) -0.008(2) 0.003(2)
C46 0.033(2) 0.038(3) 0.028(2) 0.014(2) -0.003(2) 0.000(2)
C47 0.034(2) 0.037(3) 0.023(2) 0.016(2) 0.0008(19) 0.012(2)
C48 0.038(3) 0.044(3) 0.033(3) 0.011(2) 0.003(2) 0.006(2)
C49 0.048(3) 0.063(4) 0.034(3) 0.023(3) 0.013(2) 0.016(3)
C50 0.063(4) 0.058(4) 0.025(3) 0.016(3) 0.008(3) 0.033(3)
C51 0.053(3) 0.038(3) 0.026(2) 0.006(2) -0.005(2) 0.015(2)
C52 0.043(3) 0.036(3) 0.028(2) 0.015(2) 0.000(2) 0.010(2)

loop_
_atom_type_symbol
_atom_type_description
_atom_type_scat_dispersion_real
_atom_type_scat_dispersion_imag
_atom_type_scat_source
C C 0.0033 0.0016 'International Tables Vol C Tables 4.2.6.8 and 6.1.1.4'
H H 0.0000 0.0000 'International Tables Vol C Tables 4.2.6.8 and 6.1.1.4'
Si Si 0.0817 0.0704 'International Tables Vol C Tables 4.2.6.8 and 6.1.1.4'

loop_
_geom_angle_atom_site_label_1
_geom_angle_atom_site_label_2
_geom_angle_atom_site_label_3
_geom_angle
C6 Si1 Si2 102.68(16)
C6 Si1 Si3 112.25(16)
Si2 Si1 Si3 144.81(7)
C3 Si2 Si1 103.00(15)
C3 Si2 Si4 112.22(15)
Si1 Si2 Si4 144.61(7)
C14 Si3 C21 111.5(2)
C14 Si3 C7 112.6(2)
C21 Si3 C7 109.9(2)
C14 Si3 Si1 106.08(15)
C21 Si3 Si1 110.38(16)
C7 Si3 Si1 106.07(15)
C38 Si4 C24 115.8(2)
C38 Si4 C31 108.8(2)
C24 Si4 C31 110.8(2)
C38 Si4 Si2 104.09(15)
C24 Si4 Si2 109.27(14)
C31 Si4 Si2 107.55(14)
C8 Si5 C9 107.7(3)
C8 Si5 C10 102.5(3)
C9 Si5 C10 106.5(3)
C8 Si5 C7 113.1(2)
C9 Si5 C7 112.2(2)
C10 Si5 C7 114.2(2)
C12 Si6 C13 106.1(2)
C12 Si6 C11 109.9(2)
C13 Si6 C11 102.4(2)
C12 Si6 C7 111.7(2)
C13 Si6 C7 116.5(2)
C11 Si6 C7 109.8(2)
C16 Si7 C17 105.1(3)
C16 Si7 C15 103.9(3)
C17 Si7 C15 108.2(3)
C16 Si7 C14 115.7(2)
C17 Si7 C14 107.1(2)
C15 Si7 C14 116.1(3)
C18 Si8 C20 103.7(3)
C18 Si8 C19 107.4(4)
C20 Si8 C19 102.9(3)
C18 Si8 C14 114.3(3)
C20 Si8 C14 120.5(2)
C19 Si8 C14 107.0(3)
C27 Si9 C25 108.7(3)
C27 Si9 C26 105.5(4)
C25 Si9 C26 103.4(3)
C27 Si9 C24 114.5(2)
C25 Si9 C24 110.8(2)
C26 Si9 C24 113.2(3)
C29 Si10 C30 101.5(3)
C29 Si10 C28 109.5(3)
C30 Si10 C28 108.8(3)
C29 Si10 C24 110.3(3)
C30 Si10 C24 114.3(2)
C28 Si10 C24 111.9(2)
C34 Si11 C33 110.4(2)
C34 Si11 C32 104.0(2)
C33 Si11 C32 103.2(2)
C34 Si11 C31 113.3(2)
C33 Si11 C31 107.8(2)
C32 Si11 C31 117.7(2)
C36 Si12 C35 107.1(3)
C36 Si12 C37 108.2(3)
C35 Si12 C37 100.9(2)
C36 Si12 C31 112.9(2)
C35 Si12 C31 111.7(2)
C37 Si12 C31 115.2(2)
C4 C3 Si2 133.2(4)
C4 C3 H3 113.4
Si2 C3 H3 113.4
C3 C4 C5 123.8(4)
C3 C4 C41 115.8(4)
C5 C4 C41 120.4(4)
C6 C5 C4 124.1(4)
C6 C5 C47 116.5(4)
C4 C5 C47 119.3(4)
C5 C6 Si1 133.2(3)
C5 C6 H6 113.4
Si1 C6 H6 113.4
Si6 C7 Si3 119.4(2)
Si6 C7 Si5 110.8(2)
Si3 C7 Si5 114.6(2)
Si6 C7 H7 103.2
Si3 C7 H7 103.2
Si5 C7 H7 103.2
Si5 C8 H8A 109.5
Si5 C8 H8B 109.5
H8A C8 H8B 109.5
Si5 C8 H8C 109.5
H8A C8 H8C 109.5
H8B C8 H8C 109.5
Si5 C9 H9A 109.5
Si5 C9 H9B 109.5
H9A C9 H9B 109.5
Si5 C9 H9C 109.5
H9A C9 H9C 109.5
H9B C9 H9C 109.5
Si5 C10 H10A 109.5
Si5 C10 H10B 109.5
H10A C10 H10B 109.5
Si5 C10 H10C 109.5
H10A C10 H10C 109.5
H10B C10 H10C 109.5
Si6 C11 H11A 109.5
Si6 C11 H11B 109.5
H11A C11 H11B 109.5
Si6 C11 H11C 109.5
H11A C11 H11C 109.5
H11B C11 H11C 109.5
Si6 C12 H12A 109.5
Si6 C12 H12B 109.5
H12A C12 H12B 109.5
Si6 C12 H12C 109.5
H12A C12 H12C 109.5
H12B C12 H12C 109.5
Si6 C13 H13A 109.5
Si6 C13 H13B 109.5
H13A C13 H13B 109.5
Si6 C13 H13C 109.5
H13A C13 H13C 109.5
H13B C13 H13C 109.5
Si3 C14 Si7 120.2(2)
Si3 C14 Si8 121.3(2)
Si7 C14 Si8 111.4(2)
Si3 C14 H14 98.9
Si7 C14 H14 98.9
Si8 C14 H14 98.9
Si7 C15 H15A 109.5
Si7 C15 H15B 109.5
H15A C15 H15B 109.5
Si7 C15 H15C 109.5
H15A C15 H15C 109.5
H15B C15 H15C 109.5
Si7 C16 H16A 109.5
Si7 C16 H16B 109.5
H16A C16 H16B 109.5
Si7 C16 H16C 109.5
H16A C16 H16C 109.5
H16B C16 H16C 109.5
Si7 C17 H17A 109.5
Si7 C17 H17B 109.5
H17A C17 H17B 109.5
Si7 C17 H17C 109.5
H17A C17 H17C 109.5
H17B C17 H17C 109.5
Si8 C18 H18A 109.5
Si8 C18 H18B 109.5
H18A C18 H18B 109.5
Si8 C18 H18C 109.5
H18A C18 H18C 109.5
H18B C18 H18C 109.5
Si8 C19 H19A 109.5
Si8 C19 H19B 109.5
H19A C19 H19B 109.5
Si8 C19 H19C 109.5
H19A C19 H19C 109.5
H19B C19 H19C 109.5
Si8 C20 H20A 109.5
Si8 C20 H20B 109.5
H20A C20 H20B 109.5
Si8 C20 H20C 109.5
H20A C20 H20C 109.5
H20B C20 H20C 109.5
C23 C21 C22 109.7(4)
C23 C21 Si3 114.1(4)
C22 C21 Si3 111.8(4)
C23 C21 H21 107.0
C22 C21 H21 107.0
Si3 C21 H21 107.0
C21 C22 H22A 109.5
C21 C22 H22B 109.5
H22A C22 H22B 109.5
C21 C22 H22C 109.5
H22A C22 H22C 109.5
H22B C22 H22C 109.5
C21 C23 H23A 109.5
C21 C23 H23B 109.5
H23A C23 H23B 109.5
C21 C23 H23C 109.5
H23A C23 H23C 109.5
H23B C23 H23C 109.5
Si9 C24 Si10 113.8(2)
Si9 C24 Si4 120.6(2)
Si10 C24 Si4 117.8(2)
Si9 C24 H24 99.3
Si10 C24 H24 99.3
Si4 C24 H24 99.3
Si9 C25 H25A 109.5
Si9 C25 H25B 109.5
H25A C25 H25B 109.5
Si9 C25 H25C 109.5
H25A C25 H25C 109.5
H25B C25 H25C 109.5
Si9 C26 H26A 109.5
Si9 C26 H26B 109.5
H26A C26 H26B 109.5
Si9 C26 H26C 109.5
H26A C26 H26C 109.5
H26B C26 H26C 109.5
Si9 C27 H27A 109.5
Si9 C27 H27B 109.5
H27A C27 H27B 109.5
Si9 C27 H27C 109.5
H27A C27 H27C 109.5
H27B C27 H27C 109.5
Si10 C28 H28A 109.5
Si10 C28 H28B 109.5
H28A C28 H28B 109.5
Si10 C28 H28C 109.5
H28A C28 H28C 109.5
H28B C28 H28C 109.5
Si10 C29 H29A 109.5
Si10 C29 H29B 109.5
H29A C29 H29B 109.5
Si10 C29 H29C 109.5
H29A C29 H29C 109.5
H29B C29 H29C 109.5
Si10 C30 H30A 109.5
Si10 C30 H30B 109.5
H30A C30 H30B 109.5
Si10 C30 H30C 109.5
H30A C30 H30C 109.5
H30B C30 H30C 109.5
Si12 C31 Si11 108.5(2)
Si12 C31 Si4 118.7(2)
Si11 C31 Si4 121.3(2)
Si12 C31 H31 101.4
Si11 C31 H31 101.4
Si4 C31 H31 101.4
Si11 C32 H32A 109.5
Si11 C32 H32B 109.5
H32A C32 H32B 109.5
Si11 C32 H32C 109.5
H32A C32 H32C 109.5
H32B C32 H32C 109.5
Si11 C33 H33A 109.5
Si11 C33 H33B 109.5
H33A C33 H33B 109.5
Si11 C33 H33C 109.5
H33A C33 H33C 109.5
H33B C33 H33C 109.5
Si11 C34 H34A 109.5
Si11 C34 H34B 109.5
H34A C34 H34B 109.5
Si11 C34 H34C 109.5
H34A C34 H34C 109.5
H34B C34 H34C 109.5
Si12 C35 H35A 109.5
Si12 C35 H35B 109.5
H35A C35 H35B 109.5
Si12 C35 H35C 109.5
H35A C35 H35C 109.5
H35B C35 H35C 109.5
Si12 C36 H36A 109.5
Si12 C36 H36B 109.5
H36A C36 H36B 109.5
Si12 C36 H36C 109.5
H36A C36 H36C 109.5
H36B C36 H36C 109.5
Si12 C37 H37A 109.5
Si12 C37 H37B 109.5
H37A C37 H37B 109.5
Si12 C37 H37C 109.5
H37A C37 H37C 109.5
H37B C37 H37C 109.5
C40 C38 C39 108.8(4)
C40 C38 Si4 114.7(3)
C39 C38 Si4 116.5(3)
C40 C38 H38 105.2
C39 C38 H38 105.2
Si4 C38 H38 105.2
C38 C39 H39A 109.5
C38 C39 H39B 109.5
H39A C39 H39B 109.5
C38 C39 H39C 109.5
H39A C39 H39C 109.5
H39B C39 H39C 109.5
C38 C40 H40A 109.5
C38 C40 H40B 109.5
H40A C40 H40B 109.5
C38 C40 H40C 109.5
H40A C40 H40C 109.5
H40B C40 H40C 109.5
C46 C41 C42 118.0(4)
C46 C41 C4 121.5(4)
C42 C41 C4 120.1(4)
C43 C42 C41 120.6(5)
C43 C42 H42 119.7
C41 C42 H42 119.7
C44 C43 C42 120.7(5)
C44 C43 H43 119.7
C42 C43 H43 119.7
C43 C44 C45 119.5(5)
C43 C44 H44 120.3
C45 C44 H44 120.3
C44 C45 C46 120.3(5)
C44 C45 H45 119.9
C46 C45 H45 119.9
C45 C46 C41 120.9(5)
C45 C46 H46 119.6
C41 C46 H46 119.6
C52 C47 C48 118.8(4)
C52 C47 C5 119.9(4)
C48 C47 C5 121.2(4)
C47 C48 C49 120.5(5)
C47 C48 H48 119.7
C49 C48 H48 119.7
C50 C49 C48 119.8(5)
C50 C49 H49 120.1
C48 C49 H49 120.1
C49 C50 C51 120.4(5)
C49 C50 H50 119.8
C51 C50 H50 119.8
C50 C51 C52 119.7(5)
C50 C51 H51 120.2
C52 C51 H51 120.2
C47 C52 C51 120.8(5)
C47 C52 H52 119.6
C51 C52 H52 119.6

loop_
_geom_bond_atom_site_label_1
_geom_bond_atom_site_label_2
_geom_bond_distance
Si1 C6 1.804(4)
Si1 Si2 2.2018(18)
Si1 Si3 2.3828(18)
Si2 C3 1.799(5)
Si2 Si4 2.3730(16)
Si3 C14 1.901(4)
Si3 C21 1.903(5)
Si3 C7 1.912(5)
Si4 C38 1.902(5)
Si4 C24 1.920(5)
Si4 C31 1.921(4)
Si5 C8 1.867(6)
Si5 C9 1.873(5)
Si5 C10 1.886(6)
Si5 C7 1.912(4)
Si6 C12 1.875(5)
Si6 C13 1.887(5)
Si6 C11 1.888(6)
Si6 C7 1.901(5)
Si7 C16 1.864(6)
Si7 C17 1.876(5)
Si7 C15 1.883(6)
Si7 C14 1.912(5)
Si8 C18 1.819(6)
Si8 C20 1.848(6)
Si8 C19 1.907(7)
Si8 C14 1.926(5)
Si9 C27 1.858(6)
Si9 C25 1.863(5)
Si9 C26 1.863(7)
Si9 C24 1.897(5)
Si10 C29 1.871(6)
Si10 C30 1.875(5)
Si10 C28 1.882(6)
Si10 C24 1.903(5)
Si11 C34 1.876(5)
Si11 C33 1.878(5)
Si11 C32 1.879(5)
Si11 C31 1.917(5)
Si12 C36 1.862(5)
Si12 C35 1.874(5)
Si12 C37 1.877(6)
Si12 C31 1.909(5)
C3 C4 1.389(6)
C3 H3 0.9300
C4 C5 1.452(6)
C4 C41 1.495(6)
C5 C6 1.386(6)
C5 C47 1.504(6)
C6 H6 0.9300
C7 H7 0.9800
C8 H8A 0.9600
C8 H8B 0.9600
C8 H8C 0.9600
C9 H9A 0.9600
C9 H9B 0.9600
C9 H9C 0.9600
C10 H10A 0.9600
C10 H10B 0.9600
C10 H10C 0.9600
C11 H11A 0.9600
C11 H11B 0.9600
C11 H11C 0.9600
C12 H12A 0.9600
C12 H12B 0.9600
C12 H12C 0.9600
C13 H13A 0.9600
C13 H13B 0.9600
C13 H13C 0.9600
C14 H14 0.9800
C15 H15A 0.9600
C15 H15B 0.9600
C15 H15C 0.9600
C16 H16A 0.9600
C16 H16B 0.9600
C16 H16C 0.9600
C17 H17A 0.9600
C17 H17B 0.9600
C17 H17C 0.9600
C18 H18A 0.9600
C18 H18B 0.9600
C18 H18C 0.9600
C19 H19A 0.9600
C19 H19B 0.9600
C19 H19C 0.9600
C20 H20A 0.9600
C20 H20B 0.9600
C20 H20C 0.9600
C21 C23 1.526(7)
C21 C22 1.545(7)
C21 H21 0.9800
C22 H22A 0.9600
C22 H22B 0.9600
C22 H22C 0.9600
C23 H23A 0.9600
C23 H23B 0.9600
C23 H23C 0.9600
C24 H24 0.9800
C25 H25A 0.9600
C25 H25B 0.9600
C25 H25C 0.9600
C26 H26A 0.9600
C26 H26B 0.9600
C26 H26C 0.9600
C27 H27A 0.9600
C27 H27B 0.9600
C27 H27C 0.9600
C28 H28A 0.9600
C28 H28B 0.9600
C28 H28C 0.9600
C29 H29A 0.9600
C29 H29B 0.9600
C29 H29C 0.9600
C30 H30A 0.9600
C30 H30B 0.9600
C30 H30C 0.9600
C31 H31 0.9800
C32 H32A 0.9600
C32 H32B 0.9600
C32 H32C 0.9600
C33 H33A 0.9600
C33 H33B 0.9600
C33 H33C 0.9600
C34 H34A 0.9600
C34 H34B 0.9600
C34 H34C 0.9600
C35 H35A 0.9600
C35 H35B 0.9600
C35 H35C 0.9600
C36 H36A 0.9600
C36 H36B 0.9600
C36 H36C 0.9600
C37 H37A 0.9600
C37 H37B 0.9600
C37 H37C 0.9600
C38 C40 1.535(7)
C38 C39 1.539(6)
C38 H38 0.9800
C39 H39A 0.9600
C39 H39B 0.9600
C39 H39C 0.9600
C40 H40A 0.9600
C40 H40B 0.9600
C40 H40C 0.9600
C41 C46 1.396(6)
C41 C42 1.400(6)
C42 C43 1.393(7)
C42 H42 0.9300
C43 C44 1.374(7)
C43 H43 0.9300
C44 C45 1.388(7)
C44 H44 0.9300
C45 C46 1.392(7)
C45 H45 0.9300
C46 H46 0.9300
C47 C52 1.388(7)
C47 C48 1.395(7)
C48 C49 1.401(7)
C48 H48 0.9300
C49 C50 1.381(8)
C49 H49 0.9300
C50 C51 1.383(8)
C50 H50 0.9300
C51 C52 1.401(6)
C51 H51 0.9300
C52 H52 0.9300
